data_1538050
loop_
_publ_author_name
'Gasnikova, G.P.'
'Dorofeev, Yu.A.'
'Sidorov, S.K.'
'Men'shikov, A.Z.'

_publ_section_title
;
 Magnetic phase transitions in ordered (Fe1-x Mnx) Pt alloys
;
_journal_name_full 'Physics of Metals and Metallography'
_journal_page_first 86
_journal_page_last 91
_journal_volume 55
_journal_year 1983
_chemical_formula_sum 'Mn Pt'
_space_group_IT_number 123
_symmetry_space_group_name_Hall '-P 4 2'
_symmetry_space_group_name_H-M 'P 4/m m m'
_cell_angle_alpha 90
_cell_angle_beta 90
_cell_angle_gamma 90
_cell_formula_units_Z 2
_cell_length_a 3.855
_cell_length_b 3.855
_cell_length_c 3.712
_cell_volume 55.164
_citation_journal_id_ASTM PHMMA6
_cod_data_source_file Gasnikova_PHMMA6_1983_625.cif
_cod_data_source_block Mn1Pt1
_cod_original_cell_volume 55.16412
_cod_original_formula_sum 'Mn1 Pt1'
_cod_database_code 1538050

loop_
_symmetry_equiv_pos_as_xyz
x,y,z
-y,x,z
-x,-y,z
y,-x,z
x,-y,-z
y,x,-z
-x,y,-z
-y,-x,-z
-x,-y,-z
y,-x,-z
x,y,-z
-y,x,-z
-x,y,z
-y,-x,z
x,-y,z
y,x,z

loop_
_atom_site_label
_atom_site_type_symbol
_atom_site_fract_x
_atom_site_fract_y
_atom_site_fract_z
_atom_site_occupancy
_atom_site_U_iso_or_equiv
Mn2 Mn 0.5 0.5 0 1 0.0
Pt1 Pt 0 0.5 0.5 1 0.0
Mn1 Mn 0 0 0 1 0.0
